data_1514358
loop_
_publ_author_name
'Su, Yijin'
'Zhang, Yanwei'
'Akhmedov, Novruz G.'
'Petersen, Jeffrey L.'
'Shi, Xiaodong'

_publ_section_title
;
 Ambient Intermolecular [2 + 2] Cycloaddition: An Example of
 Carbophilicity and Oxophilicity Competition in Au/Ag Catalysis.
;
_journal_issue 9
_journal_name_full 'Organic letters'
_journal_page_first 2478
_journal_page_last 2481
_journal_paper_doi 10.1021/ol500854m
_journal_volume 16
_journal_year 2014
_chemical_formula_sum 'C42 H44 O4'
_chemical_formula_weight 612.77
_chemical_name_systematic
;
 ?
;
_space_group_crystal_system triclinic
_space_group_IT_number 2
_space_group_name_Hall '-P 1'
_space_group_name_H-M_alt 'P -1'
_symmetry_space_group_name_Hall '-P 1'
_symmetry_space_group_name_H-M 'P -1'
_atom_sites_solution_hydrogens geom
_audit_creation_method 'APEX2 v2013.10-0'
_cell_angle_alpha 68.9726(12)
_cell_angle_beta 81.9783(13)
_cell_angle_gamma 89.7507(13)
_cell_formula_units_Z 4
_cell_length_a 10.9837(5)
_cell_length_b 18.0724(7)
_cell_length_c 19.9386(8)
_cell_measurement_reflns_used 9015
_cell_measurement_temperature 291(2)
_cell_measurement_theta_max 27.5103
_cell_measurement_theta_min 2.9908
_cell_volume 3653.7(3)
_computing_structure_refinement 'SHELXL-2013 (Sheldrick, 2013)'
_diffrn_ambient_temperature 291(2)
_diffrn_detector_area_resol_mean 10.4167
_diffrn_measured_fraction_theta_full 0.993
_diffrn_measured_fraction_theta_max 0.992
_diffrn_measurement_device_type 'Bruker AXS D8 Venture (fixed-chi)'
_diffrn_measurement_method 'PHOTON 100 CMOS detector'
_diffrn_radiation_type MoK\a
_diffrn_radiation_wavelength 0.71073
_diffrn_reflns_av_R_equivalents 0.0390
_diffrn_reflns_av_unetI/netI 0.0348
_diffrn_reflns_Laue_measured_fraction_full 0.993
_diffrn_reflns_Laue_measured_fraction_max 0.992
_diffrn_reflns_limit_h_max 14
_diffrn_reflns_limit_h_min -14
_diffrn_reflns_limit_k_max 23
_diffrn_reflns_limit_k_min -23
_diffrn_reflns_limit_l_max 25
_diffrn_reflns_limit_l_min -25
_diffrn_reflns_number 90160
_diffrn_reflns_point_group_measured_fraction_full 0.993
_diffrn_reflns_point_group_measured_fraction_max 0.992
_diffrn_reflns_theta_full 27.484
_diffrn_reflns_theta_max 27.484
_diffrn_reflns_theta_min 2.830
_exptl_absorpt_coefficient_mu 0.070
_exptl_absorpt_correction_T_max 0.98
_exptl_absorpt_correction_T_min 0.97
_exptl_absorpt_correction_type multi-scan
_exptl_absorpt_process_details 'SADABS V2012/1 (Bruker AXS Inc.)'
_exptl_crystal_colour colorless
_exptl_crystal_density_diffrn 1.114
_exptl_crystal_description irregular
_exptl_crystal_F_000 1312
_exptl_crystal_size_max 0.372
_exptl_crystal_size_mid 0.369
_exptl_crystal_size_min 0.337
_exptl_transmission_factor_max 0.977
_exptl_transmission_factor_min 0.974
_refine_diff_density_max 0.193
_refine_diff_density_min -0.217
_refine_diff_density_rms 0.032
_refine_ls_extinction_method none
_refine_ls_goodness_of_fit_ref 1.007
_refine_ls_hydrogen_treatment riding
_refine_ls_matrix_type full
_refine_ls_number_parameters 907
_refine_ls_number_reflns 16613
_refine_ls_number_restraints 24
_refine_ls_restrained_S_all 1.013
_refine_ls_R_factor_all 0.1049
_refine_ls_R_factor_gt 0.0604
_refine_ls_shift/su_max 0.001
_refine_ls_shift/su_mean 0.000
_refine_ls_structure_factor_coef Fsqd
_refine_ls_weighting_details 'w=1/[\s^2^(Fo^2^)+(0.0584P)^2^+1.1972P] where P=(Fo^2^+2Fc^2^)/3'
_refine_ls_weighting_scheme calc
_refine_ls_wR_factor_gt 0.1338
_refine_ls_wR_factor_ref 0.1548
_reflns_Friedel_coverage 0.000
_reflns_number_gt 10326
_reflns_number_total 16613
_reflns_threshold_expression 'I > 2\s(I)'
_cod_data_source_file ol500854m_si_003.cif
_cod_data_source_block xs4cms
_cod_depositor_comments 'Adding full bibliography for 1514356--1514358.cif.'
_cod_database_code 1514358
_shelx_space_group_comment
;
The symmetry employed for this shelxl refinement is uniquely defined
by the following loop, which should always be used as a source of
symmetry information in preference to the above space-group names.
They are only intended as comments.
;
_shelx_estimated_absorpt_t_min 0.974
_shelx_estimated_absorpt_t_max 0.977
_shelxl_version_number 2013-4

loop_
_space_group_symop_operation_xyz
'x, y, z'
'-x, -y, -z'

loop_
_atom_site_label
_atom_site_type_symbol
_atom_site_fract_x
_atom_site_fract_y
_atom_site_fract_z
_atom_site_U_iso_or_equiv
_atom_site_adp_type
_atom_site_occupancy
_atom_site_site_symmetry_order
_atom_site_calc_flag
_atom_site_refinement_flags_posn
_atom_site_refinement_flags_adp
_atom_site_refinement_flags_occupancy
_atom_site_disorder_assembly
_atom_site_disorder_group
O1 O 0.58837(10) 0.84920(7) 0.25035(7) 0.0486(3) Uani 1 1 d . . . . .
O2 O 0.43583(16) 0.75636(10) 0.29396(12) 0.0970(6) Uani 1 1 d . . . . .
O3 O 0.25692(10) 1.08128(7) 0.17981(6) 0.0460(3) Uani 1 1 d . . . . .
O4 O 0.45734(12) 1.12143(8) 0.15110(8) 0.0637(4) Uani 1 1 d . . . . .
O5 O 1.22435(11) 0.64757(7) 0.75490(7) 0.0553(3) Uani 1 1 d . . . . .
O6 O 1.07486(15) 0.73366(9) 0.73132(9) 0.0784(5) Uani 1 1 d . . . . .
O7 O 0.84465(11) 0.42354(7) 0.82192(6) 0.0482(3) Uani 1 1 d . . . . .
O8 O 1.02909(13) 0.37959(8) 0.85063(8) 0.0657(4) Uani 1 1 d . . . . .
C1 C 0.43963(15) 0.94174(10) 0.25961(9) 0.0428(4) Uani 1 1 d . . . . .
C2 C 0.35371(15) 0.99297(10) 0.28917(9) 0.0437(4) Uani 1 1 d . . . . .
H2 H 0.3956 1.0440 0.2808 0.052 Uiso 1 1 calc R U . . .
C3 C 0.27863(15) 1.00049(10) 0.22477(9) 0.0411(4) Uani 1 1 d . . . . .
C4 C 0.37960(15) 0.95720(9) 0.19527(9) 0.0404(4) Uani 1 1 d . . . . .
C5 C 0.52805(15) 0.89505(10) 0.28833(10) 0.0445(4) Uani 1 1 d . . . . .
C6 C 0.53408(19) 0.77852(12) 0.25874(12) 0.0564(5) Uani 1 1 d . . . . .
C7 C 0.6150(2) 0.73369(13) 0.22021(12) 0.0672(6) Uani 1 1 d D . . . .
C8 C 0.7344(4) 0.7179(3) 0.2509(3) 0.1192(18) Uani 0.800(4) 1 d D . P A 1
H8A H 0.7817 0.6841 0.2306 0.179 Uiso 0.800(4) 1 calc R U P A 1
H8B H 0.7174 0.6923 0.3027 0.179 Uiso 0.800(4) 1 calc R U P A 1
H8C H 0.7802 0.7672 0.2389 0.179 Uiso 0.800(4) 1 calc R U P A 1
C9 C 0.6359(7) 0.7762(3) 0.1414(2) 0.177(3) Uani 0.800(4) 1 d D . P A 1
H9A H 0.6833 0.8248 0.1303 0.265 Uiso 0.800(4) 1 calc R U P A 1
H9B H 0.5581 0.7881 0.1241 0.265 Uiso 0.800(4) 1 calc R U P A 1
H9C H 0.6798 0.7438 0.1183 0.265 Uiso 0.800(4) 1 calc R U P A 1
C10 C 0.5527(5) 0.6504(3) 0.2403(4) 0.172(3) Uani 0.800(4) 1 d D . P A 1
H10A H 0.4722 0.6558 0.2260 0.259 Uiso 0.800(4) 1 calc R U P A 1
H10B H 0.5456 0.6226 0.2918 0.259 Uiso 0.800(4) 1 calc R U P A 1
H10C H 0.6016 0.6212 0.2156 0.259 Uiso 0.800(4) 1 calc R U P A 1
C8' C 0.5282(10) 0.7084(8) 0.1772(7) 0.070(3) Uiso 0.200(4) 1 d D . P A 2
H8D H 0.5730 0.6803 0.1499 0.106 Uiso 0.200(4) 1 calc R U P A 2
H8E H 0.4956 0.7547 0.1446 0.106 Uiso 0.200(4) 1 calc R U P A 2
H8F H 0.4618 0.6746 0.2103 0.106 Uiso 0.200(4) 1 calc R U P A 2
C9' C 0.7188(10) 0.7916(6) 0.1633(6) 0.066(3) Uiso 0.200(4) 1 d D . P A 2
H9D H 0.7776 0.8061 0.1884 0.100 Uiso 0.200(4) 1 calc R U P A 2
H9E H 0.6827 0.8385 0.1340 0.100 Uiso 0.200(4) 1 calc R U P A 2
H9F H 0.7595 0.7655 0.1327 0.100 Uiso 0.200(4) 1 calc R U P A 2
C10' C 0.657(2) 0.6613(9) 0.2747(9) 0.117(6) Uiso 0.200(4) 1 d D . P A 2
H10D H 0.7343 0.6732 0.2863 0.176 Uiso 0.200(4) 1 calc R U P A 2
H10E H 0.6653 0.6199 0.2550 0.176 Uiso 0.200(4) 1 calc R U P A 2
H10F H 0.5968 0.6441 0.3179 0.176 Uiso 0.200(4) 1 calc R U P A 2
C11 C 0.57383(15) 0.88587(12) 0.35646(10) 0.0500(4) Uani 1 1 d . . . . .
C12 C 0.61356(18) 0.81393(13) 0.39974(11) 0.0585(5) Uani 1 1 d . . . . .
H12 H 0.6133 0.7707 0.3848 0.070 Uiso 1 1 calc R U . . .
C13 C 0.6536(2) 0.80533(17) 0.46469(13) 0.0770(7) Uani 1 1 d . . . . .
H13 H 0.6791 0.7565 0.4934 0.092 Uiso 1 1 calc R U . . .
C14 C 0.6555(3) 0.8685(2) 0.48668(15) 0.0955(9) Uani 1 1 d . . . . .
H14 H 0.6820 0.8627 0.5305 0.115 Uiso 1 1 calc R U . . .
C15 C 0.6185(3) 0.9406(2) 0.44436(17) 0.0983(9) Uani 1 1 d . . . . .
H15 H 0.6205 0.9836 0.4595 0.118 Uiso 1 1 calc R U . . .
C16 C 0.5785(2) 0.94979(15) 0.37938(14) 0.0756(7) Uani 1 1 d . . . . .
H16 H 0.5544 0.9991 0.3507 0.091 Uiso 1 1 calc R U . . .
C17 C 0.28501(16) 0.95934(11) 0.36526(10) 0.0486(4) Uani 1 1 d . . . . .
C18 C 0.25474(19) 0.87887(12) 0.40013(11) 0.0602(5) Uani 1 1 d . . . . .
H18 H 0.2843 0.8436 0.3781 0.072 Uiso 1 1 calc R U . . .
C19 C 0.1816(2) 0.85048(15) 0.46691(13) 0.0777(7) Uani 1 1 d . . . . .
H19 H 0.1619 0.7963 0.4887 0.093 Uiso 1 1 calc R U . . .
C20 C 0.1370(2) 0.89971(19) 0.50226(12) 0.0851(8) Uani 1 1 d . . . . .
C21 C 0.1692(2) 0.97928(18) 0.46897(13) 0.0805(7) Uani 1 1 d . . . . .
H21 H 0.1422 1.0139 0.4923 0.097 Uiso 1 1 calc R U . . .
C22 C 0.2418(2) 1.00911(14) 0.40085(12) 0.0637(5) Uani 1 1 d . . . . .
H22 H 0.2613 1.0633 0.3792 0.076 Uiso 1 1 calc R U . . .
C23 C 0.0556(4) 0.8684(2) 0.57555(15) 0.1458(17) Uani 1 1 d . . . . .
H23A H -0.0237 0.8515 0.5697 0.219 Uiso 1 1 calc R U . . .
H23B H 0.0462 0.9096 0.5954 0.219 Uiso 1 1 calc R U . . .
H23C H 0.0928 0.8242 0.6079 0.219 Uiso 1 1 calc R U . . .
C24 C 0.35150(18) 1.13507(10) 0.14551(10) 0.0489(4) Uani 1 1 d . . . . .
C25 C 0.3049(2) 1.21451(11) 0.10183(11) 0.0611(5) Uani 1 1 d D . . . .
C26 C 0.2550(6) 1.2521(2) 0.1543(2) 0.141(2) Uani 0.800(4) 1 d D . P A 1
H26A H 0.1849 1.2208 0.1858 0.212 Uiso 0.800(4) 1 calc R U P A 1
H26B H 0.2307 1.3045 0.1283 0.212 Uiso 0.800(4) 1 calc R U P A 1
H26C H 0.3172 1.2553 0.1827 0.212 Uiso 0.800(4) 1 calc R U P A 1
C27 C 0.4131(4) 1.2645(2) 0.0468(3) 0.1262(19) Uani 0.800(4) 1 d D . P A 1
H27A H 0.3852 1.3151 0.0187 0.189 Uiso 0.800(4) 1 calc R U P A 1
H27B H 0.4448 1.2374 0.0151 0.189 Uiso 0.800(4) 1 calc R U P A 1
H27C H 0.4770 1.2723 0.0723 0.189 Uiso 0.800(4) 1 calc R U P A 1
C28 C 0.2067(4) 1.20478(19) 0.0583(2) 0.0942(13) Uani 0.800(4) 1 d D . P A 1
H28A H 0.1356 1.1761 0.0910 0.141 Uiso 0.800(4) 1 calc R U P A 1
H28B H 0.2386 1.1760 0.0280 0.141 Uiso 0.800(4) 1 calc R U P A 1
H28C H 0.1839 1.2561 0.0284 0.141 Uiso 0.800(4) 1 calc R U P A 1
C26' C 0.3166(18) 1.2159(10) 0.0251(6) 0.108(5) Uiso 0.200(4) 1 d D . P A 2
H26D H 0.4002 1.2072 0.0091 0.162 Uiso 0.200(4) 1 calc R U P A 2
H26E H 0.2940 1.2666 -0.0063 0.162 Uiso 0.200(4) 1 calc R U P A 2
H26F H 0.2631 1.1749 0.0236 0.162 Uiso 0.200(4) 1 calc R U P A 2
C27' C 0.1736(11) 1.2263(11) 0.1343(10) 0.119(6) Uiso 0.200(4) 1 d D . P A 2
H27D H 0.1459 1.2761 0.1044 0.178 Uiso 0.200(4) 1 calc R U P A 2
H27E H 0.1740 1.2261 0.1825 0.178 Uiso 0.200(4) 1 calc R U P A 2
H27F H 0.1191 1.1839 0.1362 0.178 Uiso 0.200(4) 1 calc R U P A 2
C28' C 0.3901(11) 1.2814(6) 0.1033(7) 0.070(3) Uiso 0.200(4) 1 d D . P A 2
H28D H 0.4715 1.2779 0.0802 0.105 Uiso 0.200(4) 1 calc R U P A 2
H28E H 0.3927 1.2761 0.1527 0.105 Uiso 0.200(4) 1 calc R U P A 2
H28F H 0.3590 1.3320 0.0778 0.105 Uiso 0.200(4) 1 calc R U P A 2
C29 C 0.15226(16) 0.95881(11) 0.24962(9) 0.0467(4) Uani 1 1 d . . . . .
C30 C 0.1346(2) 0.88154(13) 0.25578(12) 0.0662(6) Uani 1 1 d . . . . .
H30 H 0.1998 0.8553 0.2409 0.079 Uiso 1 1 calc R U . . .
C31 C 0.0206(2) 0.84223(17) 0.28399(15) 0.0904(8) Uani 1 1 d . . . . .
H31 H 0.0095 0.7898 0.2879 0.108 Uiso 1 1 calc R U . . .
C32 C -0.0754(2) 0.8800(2) 0.30606(15) 0.0935(9) Uani 1 1 d . . . . .
H32 H -0.1518 0.8533 0.3252 0.112 Uiso 1 1 calc R U . . .
C33 C -0.0595(2) 0.95669(19) 0.30010(14) 0.0855(8) Uani 1 1 d . . . . .
H33 H -0.1254 0.9824 0.3150 0.103 Uiso 1 1 calc R U . . .
C34 C 0.05381(18) 0.99674(14) 0.27201(12) 0.0646(6) Uani 1 1 d . . . . .
H34 H 0.0640 1.0493 0.2681 0.078 Uiso 1 1 calc R U . . .
C35 C 0.40450(15) 0.93919(10) 0.13543(9) 0.0431(4) Uani 1 1 d . . . . .
H35 H 0.4752 0.9111 0.1332 0.052 Uiso 1 1 calc R U . . .
C36 C 0.33909(16) 0.95635(10) 0.07322(9) 0.0436(4) Uani 1 1 d . . . . .
C37 C 0.23111(17) 0.99723(11) 0.06461(10) 0.0523(5) Uani 1 1 d . . . . .
H37 H 0.1953 1.0149 0.1009 0.063 Uiso 1 1 calc R U . . .
C38 C 0.1764(2) 1.01197(12) 0.00322(11) 0.0600(5) Uani 1 1 d . . . . .
H38 H 0.1049 1.0400 -0.0011 0.072 Uiso 1 1 calc R U . . .
C39 C 0.2243(2) 0.98649(13) -0.05214(11) 0.0608(5) Uani 1 1 d . . . . .
C40 C 0.3306(2) 0.94541(13) -0.04384(11) 0.0622(5) Uani 1 1 d . . . . .
H40 H 0.3651 0.9272 -0.0800 0.075 Uiso 1 1 calc R U . . .
C41 C 0.38685(18) 0.93075(11) 0.01692(10) 0.0534(5) Uani 1 1 d . . . . .
H41 H 0.4587 0.9030 0.0206 0.064 Uiso 1 1 calc R U . . .
C42 C 0.1628(3) 1.00297(18) -0.11895(13) 0.0945(8) Uani 1 1 d . . . . .
H42A H 0.1151 0.9566 -0.1144 0.142 Uiso 1 1 calc R U . . .
H42B H 0.2245 1.0164 -0.1612 0.142 Uiso 1 1 calc R U . . .
H42C H 0.1098 1.0464 -0.1237 0.142 Uiso 1 1 calc R U . . .
C43 C 1.07253(15) 0.55901(10) 0.74580(9) 0.0437(4) Uani 1 1 d . . . . .
C44 C 0.99961(15) 0.51037(10) 0.71452(9) 0.0420(4) Uani 1 1 d . . . . .
H44 H 1.0352 0.4586 0.7229 0.050 Uiso 1 1 calc R U . . .
C45 C 0.89179(15) 0.50396(10) 0.77854(9) 0.0423(4) Uani 1 1 d . . . . .
C46 C 0.97911(15) 0.54412(10) 0.80959(9) 0.0417(4) Uani 1 1 d . . . . .
C47 C 1.17758(16) 0.60267(10) 0.71832(10) 0.0465(4) Uani 1 1 d . . . . .
C48 C 1.16827(19) 0.71472(11) 0.75528(11) 0.0561(5) Uani 1 1 d . . . . .
C49 C 1.2403(2) 0.76082(13) 0.78819(13) 0.0717(6) Uani 1 1 d D . . . .
C50 C 1.3618(5) 0.7907(4) 0.7390(3) 0.160(3) Uani 0.837(5) 1 d D . P B 1
H50A H 1.4124 0.7467 0.7413 0.239 Uiso 0.837(5) 1 calc R U P B 1
H50B H 1.4031 0.8271 0.7546 0.239 Uiso 0.837(5) 1 calc R U P B 1
H50C H 1.3469 0.8173 0.6899 0.239 Uiso 0.837(5) 1 calc R U P B 1
C51 C 1.2654(8) 0.7089(3) 0.8618(3) 0.177(3) Uani 0.837(5) 1 d D . P B 1
H51A H 1.1889 0.6906 0.8936 0.265 Uiso 0.837(5) 1 calc R U P B 1
H51B H 1.3140 0.7385 0.8808 0.265 Uiso 0.837(5) 1 calc R U P B 1
H51C H 1.3094 0.6641 0.8581 0.265 Uiso 0.837(5) 1 calc R U P B 1
C52 C 1.1744(6) 0.8336(4) 0.7869(5) 0.208(4) Uani 0.837(5) 1 d D . P B 1
H52A H 1.1503 0.8595 0.7398 0.312 Uiso 0.837(5) 1 calc R U P B 1
H52B H 1.2279 0.8690 0.7968 0.312 Uiso 0.837(5) 1 calc R U P B 1
H52C H 1.1025 0.8191 0.8231 0.312 Uiso 0.837(5) 1 calc R U P B 1
C50' C 1.1390(14) 0.7864(11) 0.8362(9) 0.078(5) Uiso 0.163(5) 1 d D . P B 2
H50D H 1.1753 0.8197 0.8570 0.118 Uiso 0.163(5) 1 calc R U P B 2
H50E H 1.0992 0.7402 0.8743 0.118 Uiso 0.163(5) 1 calc R U P B 2
H50F H 1.0795 0.8152 0.8071 0.118 Uiso 0.163(5) 1 calc R U P B 2
C51' C 1.298(2) 0.8359(10) 0.7307(11) 0.110(8) Uiso 0.163(5) 1 d D . P B 2
H51D H 1.3727 0.8242 0.7056 0.165 Uiso 0.163(5) 1 calc R U P B 2
H51E H 1.3175 0.8727 0.7529 0.165 Uiso 0.163(5) 1 calc R U P B 2
H51F H 1.2423 0.8588 0.6968 0.165 Uiso 0.163(5) 1 calc R U P B 2
C52' C 1.3338(13) 0.7118(10) 0.8312(9) 0.069(5) Uiso 0.163(5) 1 d D . P B 2
H52D H 1.3959 0.6984 0.7991 0.103 Uiso 0.163(5) 1 calc R U P B 2
H52E H 1.2938 0.6640 0.8670 0.103 Uiso 0.163(5) 1 calc R U P B 2
H52F H 1.3713 0.7417 0.8548 0.103 Uiso 0.163(5) 1 calc R U P B 2
C53 C 1.25643(16) 0.60918(12) 0.65040(11) 0.0523(5) Uani 1 1 d . . . . .
C54 C 1.30484(19) 0.68222(14) 0.60146(13) 0.0725(6) Uani 1 1 d . . . . .
H54 H 1.2913 0.7273 0.6131 0.087 Uiso 1 1 calc R U . . .
C55 C 1.3726(2) 0.6891(2) 0.53602(16) 0.0976(9) Uani 1 1 d . . . . .
H55 H 1.4025 0.7389 0.5031 0.117 Uiso 1 1 calc R U . . .
C56 C 1.3960(3) 0.6233(3) 0.51923(17) 0.1069(10) Uani 1 1 d . . . . .
H56 H 1.4424 0.6281 0.4750 0.128 Uiso 1 1 calc R U . . .
C57 C 1.3514(2) 0.5503(2) 0.56729(17) 0.0959(9) Uani 1 1 d . . . . .
H57 H 1.3684 0.5053 0.5560 0.115 Uiso 1 1 calc R U . . .
C58 C 1.28165(19) 0.54318(15) 0.63226(13) 0.0696(6) Uani 1 1 d . . . . .
H58 H 1.2510 0.4933 0.6644 0.084 Uiso 1 1 calc R U . . .
C59 C 0.96832(15) 0.54400(11) 0.63888(9) 0.0442(4) Uani 1 1 d . . . . .
C60 C 0.97868(18) 0.62373(12) 0.59713(11) 0.0561(5) Uani 1 1 d . . . . .
H60 H 1.0133 0.6591 0.6142 0.067 Uiso 1 1 calc R U . . .
C61 C 0.9384(2) 0.65187(13) 0.53029(12) 0.0648(6) Uani 1 1 d . . . . .
H61 H 0.9475 0.7059 0.5030 0.078 Uiso 1 1 calc R U . . .
C62 C 0.8855(2) 0.60232(14) 0.50312(11) 0.0659(6) Uani 1 1 d . . . . .
C63 C 0.8757(2) 0.52273(15) 0.54443(12) 0.0740(6) Uani 1 1 d . . . . .
H63 H 0.8407 0.4876 0.5272 0.089 Uiso 1 1 calc R U . . .
C64 C 0.9168(2) 0.49379(12) 0.61096(11) 0.0604(5) Uani 1 1 d . . . . .
H64 H 0.9097 0.4395 0.6375 0.072 Uiso 1 1 calc R U . . .
C65 C 0.8403(3) 0.63397(18) 0.43017(14) 0.1005(9) Uani 1 1 d . . . . .
H65A H 0.7519 0.6321 0.4374 0.151 Uiso 1 1 calc R U . . .
H65B H 0.8691 0.6020 0.4023 0.151 Uiso 1 1 calc R U . . .
H65C H 0.8712 0.6878 0.4045 0.151 Uiso 1 1 calc R U . . .
C66 C 0.92083(19) 0.36759(11) 0.85482(10) 0.0512(4) Uani 1 1 d . . . . .
C67 C 0.8516(2) 0.28789(12) 0.89536(12) 0.0677(6) Uani 1 1 d D . . . .
C68 C 0.8250(6) 0.2567(3) 0.8378(2) 0.150(2) Uani 0.837(5) 1 d D . P B 1
H68A H 0.7757 0.2931 0.8060 0.225 Uiso 0.837(5) 1 calc R U P B 1
H68B H 0.7814 0.2059 0.8605 0.225 Uiso 0.837(5) 1 calc R U P B 1
H68C H 0.9011 0.2511 0.8102 0.225 Uiso 0.837(5) 1 calc R U P B 1
C69 C 0.7302(3) 0.29699(19) 0.9384(2) 0.1001(14) Uani 0.837(5) 1 d D . P B 1
H69A H 0.7458 0.3224 0.9714 0.150 Uiso 0.837(5) 1 calc R U P B 1
H69B H 0.6906 0.2456 0.9653 0.150 Uiso 0.837(5) 1 calc R U P B 1
H69C H 0.6778 0.3287 0.9056 0.150 Uiso 0.837(5) 1 calc R U P B 1
C70 C 0.9325(4) 0.2340(2) 0.9464(3) 0.149(2) Uani 0.837(5) 1 d D . P B 1
H70A H 1.0091 0.2289 0.9190 0.223 Uiso 0.837(5) 1 calc R U P B 1
H70B H 0.8914 0.1826 0.9709 0.223 Uiso 0.837(5) 1 calc R U P B 1
H70C H 0.9481 0.2564 0.9816 0.223 Uiso 0.837(5) 1 calc R U P B 1
C68' C 0.824(2) 0.2848(12) 0.9738(6) 0.101(6) Uiso 0.163(5) 1 d D . P B 2
H68D H 0.7800 0.3305 0.9749 0.152 Uiso 0.163(5) 1 calc R U P B 2
H68E H 0.8998 0.2845 0.9927 0.152 Uiso 0.163(5) 1 calc R U P B 2
H68F H 0.7747 0.2375 1.0031 0.152 Uiso 0.163(5) 1 calc R U P B 2
C69' C 0.7474(17) 0.2748(14) 0.8567(12) 0.108(7) Uiso 0.163(5) 1 d D . P B 2
H69D H 0.6869 0.3135 0.8557 0.162 Uiso 0.163(5) 1 calc R U P B 2
H69E H 0.7099 0.2225 0.8822 0.162 Uiso 0.163(5) 1 calc R U P B 2
H69F H 0.7801 0.2802 0.8078 0.162 Uiso 0.163(5) 1 calc R U P B 2
C70' C 0.9416(14) 0.2224(8) 0.8949(10) 0.075(5) Uiso 0.163(5) 1 d D . P B 2
H70D H 0.9010 0.1713 0.9219 0.112 Uiso 0.163(5) 1 calc R U P B 2
H70E H 1.0116 0.2286 0.9167 0.112 Uiso 0.163(5) 1 calc R U P B 2
H70F H 0.9685 0.2265 0.8457 0.112 Uiso 0.163(5) 1 calc R U P B 2
C71 C 0.78172(16) 0.55016(12) 0.75205(10) 0.0498(4) Uani 1 1 d . . . . .
C72 C 0.7817(2) 0.63054(14) 0.73703(13) 0.0708(6) Uani 1 1 d . . . . .
H72 H 0.8448 0.6554 0.7490 0.085 Uiso 1 1 calc R U . . .
C73 C 0.6887(3) 0.67485(18) 0.70430(15) 0.0958(9) Uani 1 1 d . . . . .
H73 H 0.6897 0.7293 0.6940 0.115 Uiso 1 1 calc R U . . .
C74 C 0.5953(3) 0.6384(2) 0.68716(16) 0.1024(10) Uani 1 1 d . . . . .
H74 H 0.5329 0.6681 0.6649 0.123 Uiso 1 1 calc R U . . .
C75 C 0.5934(2) 0.5587(2) 0.70265(16) 0.0972(9) Uani 1 1 d . . . . .
H75 H 0.5293 0.5340 0.6913 0.117 Uiso 1 1 calc R U . . .
C76 C 0.68598(19) 0.51437(16) 0.73500(12) 0.0722(6) Uani 1 1 d . . . . .
H76 H 0.6839 0.4599 0.7454 0.087 Uiso 1 1 calc R U . . .
C77 C 0.97317(16) 0.56128(10) 0.87015(9) 0.0453(4) Uani 1 1 d . . . . .
H77 H 1.0430 0.5880 0.8734 0.054 Uiso 1 1 calc R U . . .
C78 C 0.87501(17) 0.54477(10) 0.93146(9) 0.0453(4) Uani 1 1 d . . . . .
C79 C 0.76303(18) 0.50509(11) 0.93858(10) 0.0534(5) Uani 1 1 d . . . . .
H79 H 0.7471 0.4876 0.9020 0.064 Uiso 1 1 calc R U . . .
C80 C 0.6751(2) 0.49119(13) 0.99888(11) 0.0604(5) Uani 1 1 d . . . . .
H80 H 0.6017 0.4637 1.0022 0.073 Uiso 1 1 calc R U . . .
C81 C 0.6925(2) 0.51684(13) 1.05439(11) 0.0622(5) Uani 1 1 d . . . . .
C82 C 0.8026(2) 0.55660(13) 1.04757(11) 0.0648(6) Uani 1 1 d . . . . .
H82 H 0.8171 0.5748 1.0840 0.078 Uiso 1 1 calc R U . . .
C83 C 0.8923(2) 0.57021(11) 0.98802(11) 0.0554(5) Uani 1 1 d . . . . .
H83 H 0.9659 0.5970 0.9855 0.067 Uiso 1 1 calc R U . . .
C84 C 0.5957(3) 0.50227(18) 1.11962(13) 0.0931(8) Uani 1 1 d . . . . .
H84A H 0.6345 0.4900 1.1624 0.140 Uiso 1 1 calc R U . . .
H84B H 0.5412 0.4586 1.1248 0.140 Uiso 1 1 calc R U . . .
H84C H 0.5496 0.5490 1.1133 0.140 Uiso 1 1 calc R U . . .

loop_
_atom_site_aniso_label
_atom_site_aniso_U_11
_atom_site_aniso_U_22
_atom_site_aniso_U_33
_atom_site_aniso_U_23
_atom_site_aniso_U_13
_atom_site_aniso_U_12
O1 0.0416(6) 0.0470(7) 0.0584(7) -0.0208(6) -0.0067(6) 0.0068(5)
O2 0.0719(11) 0.0743(11) 0.1412(17) -0.0463(11) 0.0166(11) -0.0200(9)
O3 0.0422(6) 0.0415(6) 0.0525(7) -0.0147(6) -0.0077(5) 0.0092(5)
O4 0.0470(8) 0.0488(8) 0.0857(10) -0.0146(7) -0.0046(7) 0.0045(6)
O5 0.0498(7) 0.0490(7) 0.0721(9) -0.0220(7) -0.0249(6) 0.0000(6)
O6 0.0752(10) 0.0623(9) 0.1018(12) -0.0239(9) -0.0428(9) 0.0169(8)
O7 0.0456(7) 0.0485(7) 0.0496(7) -0.0169(6) -0.0059(6) -0.0095(6)
O8 0.0599(9) 0.0502(8) 0.0806(10) -0.0110(7) -0.0242(8) -0.0047(7)
C1 0.0354(9) 0.0419(9) 0.0500(10) -0.0165(8) -0.0033(7) 0.0003(7)
C2 0.0391(9) 0.0437(9) 0.0508(10) -0.0198(8) -0.0076(8) 0.0043(7)
C3 0.0393(9) 0.0376(9) 0.0459(9) -0.0146(8) -0.0060(7) 0.0054(7)
C4 0.0359(8) 0.0350(8) 0.0471(10) -0.0122(8) -0.0030(7) 0.0007(7)
C5 0.0337(9) 0.0455(10) 0.0545(10) -0.0196(8) -0.0037(8) 0.0031(7)
C6 0.0519(12) 0.0503(11) 0.0692(13) -0.0213(10) -0.0175(10) 0.0049(9)
C7 0.0795(15) 0.0588(13) 0.0789(15) -0.0369(12) -0.0309(12) 0.0202(11)
C8 0.099(3) 0.168(4) 0.151(4) -0.114(4) -0.063(3) 0.083(3)
C9 0.292(8) 0.181(5) 0.068(2) -0.056(3) -0.037(4) 0.156(6)
C10 0.154(5) 0.102(4) 0.303(9) -0.127(5) -0.024(5) 0.004(3)
C11 0.0317(9) 0.0628(12) 0.0566(11) -0.0228(10) -0.0071(8) 0.0049(8)
C12 0.0498(11) 0.0688(13) 0.0525(11) -0.0166(10) -0.0082(9) 0.0022(10)
C13 0.0672(14) 0.0966(18) 0.0595(13) -0.0166(13) -0.0164(11) 0.0040(13)
C14 0.0874(19) 0.140(3) 0.0775(17) -0.0534(19) -0.0332(15) 0.0136(18)
C15 0.0914(19) 0.128(3) 0.117(2) -0.082(2) -0.0496(18) 0.0269(18)
C16 0.0661(14) 0.0838(16) 0.1004(18) -0.0521(15) -0.0387(13) 0.0185(12)
C17 0.0427(10) 0.0583(11) 0.0496(10) -0.0230(9) -0.0132(8) 0.0121(8)
C18 0.0595(12) 0.0604(13) 0.0533(12) -0.0126(10) -0.0064(10) 0.0133(10)
C19 0.0712(15) 0.0781(16) 0.0617(14) -0.0011(12) -0.0038(12) 0.0199(12)
C20 0.0800(16) 0.109(2) 0.0486(13) -0.0079(14) -0.0072(12) 0.0364(16)
C21 0.0793(16) 0.117(2) 0.0604(14) -0.0488(15) -0.0137(12) 0.0329(15)
C22 0.0667(13) 0.0723(14) 0.0611(13) -0.0336(11) -0.0136(11) 0.0140(11)
C23 0.152(3) 0.172(4) 0.0601(17) 0.006(2) 0.0240(19) 0.065(3)
C24 0.0514(11) 0.0407(10) 0.0549(11) -0.0185(9) -0.0060(9) 0.0060(8)
C25 0.0719(13) 0.0418(10) 0.0658(13) -0.0124(10) -0.0169(11) 0.0106(9)
C26 0.266(7) 0.085(3) 0.108(3) -0.061(2) -0.075(4) 0.111(4)
C27 0.110(3) 0.076(2) 0.136(4) 0.031(3) -0.023(3) -0.008(2)
C28 0.122(3) 0.0623(19) 0.098(3) -0.0109(18) -0.064(2) 0.0189(18)
C29 0.0390(9) 0.0572(11) 0.0421(9) -0.0163(9) -0.0048(8) 0.0001(8)
C30 0.0550(12) 0.0668(14) 0.0763(14) -0.0321(12) 0.0100(11) -0.0143(10)
C31 0.0749(17) 0.0914(18) 0.100(2) -0.0402(16) 0.0189(15) -0.0378(14)
C32 0.0531(14) 0.126(3) 0.0933(19) -0.0386(18) 0.0151(13) -0.0299(15)
C33 0.0428(12) 0.118(2) 0.0886(18) -0.0349(17) 0.0062(12) 0.0071(13)
C34 0.0444(11) 0.0762(14) 0.0692(13) -0.0241(12) -0.0011(10) 0.0076(10)
C35 0.0394(9) 0.0367(9) 0.0499(10) -0.0141(8) -0.0006(8) 0.0018(7)
C36 0.0452(9) 0.0370(9) 0.0449(9) -0.0130(8) 0.0011(8) -0.0060(7)
C37 0.0529(11) 0.0556(11) 0.0515(11) -0.0235(9) -0.0067(9) 0.0021(9)
C38 0.0589(12) 0.0633(13) 0.0609(12) -0.0239(10) -0.0152(10) 0.0044(10)
C39 0.0689(14) 0.0616(13) 0.0511(11) -0.0201(10) -0.0070(10) -0.0127(11)
C40 0.0723(14) 0.0652(13) 0.0506(11) -0.0281(10) 0.0063(10) -0.0157(11)
C41 0.0523(11) 0.0510(11) 0.0556(11) -0.0216(9) 0.0037(9) -0.0045(9)
C42 0.108(2) 0.118(2) 0.0666(15) -0.0391(15) -0.0269(15) -0.0040(17)
C43 0.0388(9) 0.0435(9) 0.0486(10) -0.0135(8) -0.0149(8) 0.0019(7)
C44 0.0379(9) 0.0420(9) 0.0466(10) -0.0154(8) -0.0094(7) 0.0002(7)
C45 0.0386(9) 0.0438(9) 0.0450(9) -0.0156(8) -0.0092(7) -0.0018(7)
C46 0.0406(9) 0.0381(9) 0.0467(10) -0.0123(8) -0.0154(8) 0.0014(7)
C47 0.0413(9) 0.0443(10) 0.0550(11) -0.0151(8) -0.0181(8) 0.0011(8)
C48 0.0568(12) 0.0459(11) 0.0599(12) -0.0092(9) -0.0169(10) 0.0007(9)
C49 0.0790(15) 0.0552(13) 0.0907(17) -0.0322(12) -0.0281(13) 0.0003(11)
C50 0.123(4) 0.185(5) 0.204(6) -0.125(5) 0.020(4) -0.088(4)
C51 0.285(8) 0.150(4) 0.098(3) -0.023(3) -0.091(5) -0.088(5)
C52 0.191(6) 0.169(6) 0.392(12) -0.216(8) -0.152(7) 0.088(5)
C53 0.0342(9) 0.0583(12) 0.0594(12) -0.0130(10) -0.0128(8) -0.0026(8)
C54 0.0473(12) 0.0712(15) 0.0813(16) -0.0097(12) -0.0006(11) -0.0008(10)
C55 0.0612(15) 0.107(2) 0.0856(19) 0.0035(17) 0.0122(14) -0.0019(15)
C56 0.0671(17) 0.155(3) 0.086(2) -0.038(2) 0.0152(15) -0.0002(19)
C57 0.0706(16) 0.124(3) 0.102(2) -0.059(2) 0.0087(16) -0.0050(16)
C58 0.0512(12) 0.0765(15) 0.0811(16) -0.0313(13) -0.0016(11) -0.0048(11)
C59 0.0371(9) 0.0509(10) 0.0460(10) -0.0194(8) -0.0061(7) -0.0001(7)
C60 0.0571(12) 0.0524(11) 0.0598(12) -0.0168(10) -0.0207(10) -0.0020(9)
C61 0.0657(13) 0.0605(13) 0.0603(13) -0.0086(10) -0.0196(11) 0.0029(10)
C62 0.0713(14) 0.0801(16) 0.0524(12) -0.0273(12) -0.0208(10) 0.0124(12)
C63 0.0970(18) 0.0756(16) 0.0642(14) -0.0361(13) -0.0311(13) 0.0022(13)
C64 0.0767(14) 0.0552(12) 0.0538(11) -0.0229(10) -0.0153(10) -0.0020(10)
C65 0.132(2) 0.108(2) 0.0719(16) -0.0325(16) -0.0501(17) 0.0276(19)
C66 0.0592(12) 0.0445(10) 0.0510(11) -0.0180(9) -0.0100(9) -0.0056(9)
C67 0.0788(15) 0.0479(12) 0.0697(14) -0.0177(11) 0.0019(12) -0.0157(10)
C68 0.217(6) 0.106(3) 0.140(4) -0.087(3) 0.051(4) -0.094(4)
C69 0.105(3) 0.069(2) 0.100(3) -0.0184(18) 0.040(2) -0.0317(18)
C70 0.131(4) 0.069(2) 0.174(5) 0.042(3) -0.022(3) -0.008(2)
C71 0.0404(9) 0.0702(13) 0.0430(10) -0.0243(9) -0.0092(8) 0.0067(9)
C72 0.0710(14) 0.0773(15) 0.0804(15) -0.0389(13) -0.0367(12) 0.0295(12)
C73 0.103(2) 0.106(2) 0.100(2) -0.0509(17) -0.0510(17) 0.0574(17)
C74 0.0737(18) 0.165(3) 0.0874(19) -0.057(2) -0.0433(15) 0.060(2)
C75 0.0536(14) 0.152(3) 0.099(2) -0.052(2) -0.0350(14) 0.0136(17)
C76 0.0474(12) 0.0994(18) 0.0734(14) -0.0310(13) -0.0210(11) -0.0019(11)
C77 0.0484(10) 0.0381(9) 0.0516(10) -0.0144(8) -0.0202(8) 0.0031(7)
C78 0.0551(11) 0.0378(9) 0.0460(10) -0.0145(8) -0.0193(8) 0.0134(8)
C79 0.0585(12) 0.0562(11) 0.0508(11) -0.0243(9) -0.0115(9) 0.0052(9)
C80 0.0604(12) 0.0644(13) 0.0586(12) -0.0251(10) -0.0079(10) 0.0082(10)
C81 0.0718(14) 0.0652(13) 0.0523(12) -0.0225(10) -0.0154(10) 0.0244(11)
C82 0.0864(16) 0.0698(14) 0.0519(12) -0.0323(11) -0.0280(11) 0.0317(12)
C83 0.0666(12) 0.0514(11) 0.0578(12) -0.0246(9) -0.0274(10) 0.0165(9)
C84 0.105(2) 0.114(2) 0.0627(15) -0.0380(15) -0.0013(14) 0.0288(17)

loop_
_atom_type_symbol
_atom_type_description
_atom_type_scat_dispersion_real
_atom_type_scat_dispersion_imag
_atom_type_scat_source
C C 0.0033 0.0016 'International Tables Vol C Tables 4.2.6.8 and 6.1.1.4'
H H 0.0000 0.0000 'International Tables Vol C Tables 4.2.6.8 and 6.1.1.4'
O O 0.0106 0.0060 'International Tables Vol C Tables 4.2.6.8 and 6.1.1.4'

loop_
_geom_angle_atom_site_label_1
_geom_angle_atom_site_label_2
_geom_angle_atom_site_label_3
_geom_angle
C6 O1 C5 118.31(14)
C24 O3 C3 121.05(13)
C48 O5 C47 119.08(14)
C66 O7 C45 120.62(13)
C5 C1 C4 135.30(17)
C5 C1 C2 131.03(16)
C4 C1 C2 93.39(13)
C17 C2 C1 120.28(15)
C17 C2 C3 117.23(14)
C1 C2 C3 86.36(12)
O3 C3 C29 104.82(13)
O3 C3 C4 118.20(13)
C29 C3 C4 116.49(14)
O3 C3 C2 114.90(13)
C29 C3 C2 113.86(14)
C4 C3 C2 88.55(12)
C35 C4 C1 133.72(16)
C35 C4 C3 135.38(16)
C1 C4 C3 90.90(13)
C1 C5 O1 118.85(16)
C1 C5 C11 127.09(17)
O1 C5 C11 114.05(14)
O2 C6 O1 121.86(19)
O2 C6 C7 126.3(2)
O1 C6 C7 111.80(18)
C9 C7 C8 111.6(4)
C9 C7 C6 111.6(2)
C10' C7 C6 109.6(8)
C8 C7 C6 109.4(2)
C10' C7 C8' 108.9(10)
C6 C7 C8' 103.8(5)
C9 C7 C10 111.4(4)
C8 C7 C10 104.6(3)
C6 C7 C10 108.0(3)
C10' C7 C9' 116.5(10)
C6 C7 C9' 110.1(5)
C8' C7 C9' 107.3(7)
C12 C11 C16 118.02(19)
C12 C11 C5 121.49(18)
C16 C11 C5 120.49(18)
C13 C12 C11 121.1(2)
C14 C13 C12 119.9(2)
C13 C14 C15 120.2(2)
C14 C15 C16 120.3(3)
C15 C16 C11 120.5(2)
C22 C17 C18 117.43(19)
C22 C17 C2 120.30(18)
C18 C17 C2 122.10(17)
C19 C18 C17 121.0(2)
C20 C19 C18 121.9(2)
C19 C20 C21 117.5(2)
C19 C20 C23 121.9(3)
C21 C20 C23 120.7(3)
C20 C21 C22 121.3(2)
C17 C22 C21 120.9(2)
O4 C24 O3 123.74(17)
O4 C24 C25 125.36(18)
O3 C24 C25 110.86(16)
C26 C25 C24 107.0(2)
C26' C25 C24 105.2(7)
C26 C25 C28 110.9(3)
C24 C25 C28 111.59(18)
C26 C25 C27 112.0(3)
C24 C25 C27 108.4(2)
C28 C25 C27 107.0(3)
C26' C25 C27' 114.4(11)
C24 C25 C27' 111.7(7)
C26' C25 C28' 108.9(9)
C24 C25 C28' 108.8(5)
C27' C25 C28' 107.6(9)
C30 C29 C34 118.71(18)
C30 C29 C3 121.17(16)
C34 C29 C3 119.93(17)
C29 C30 C31 120.5(2)
C32 C31 C30 120.2(3)
C33 C32 C31 120.0(2)
C32 C33 C34 120.4(2)
C33 C34 C29 120.1(2)
C4 C35 C36 130.59(16)
C37 C36 C41 116.30(17)
C37 C36 C35 125.03(16)
C41 C36 C35 118.66(16)
C38 C37 C36 121.11(18)
C37 C38 C39 122.2(2)
C40 C39 C38 117.14(19)
C40 C39 C42 121.5(2)
C38 C39 C42 121.4(2)
C41 C40 C39 121.37(19)
C40 C41 C36 121.90(19)
C47 C43 C46 136.06(17)
C47 C43 C44 130.56(17)
C46 C43 C44 93.17(13)
C59 C44 C43 122.10(14)
C59 C44 C45 116.53(14)
C43 C44 C45 86.29(12)
O7 C45 C71 106.17(13)
O7 C45 C46 118.32(13)
C71 C45 C46 115.91(15)
O7 C45 C44 114.53(13)
C71 C45 C44 112.87(14)
C46 C45 C44 88.61(12)
C77 C46 C43 133.78(16)
C77 C46 C45 135.09(16)
C43 C46 C45 91.12(13)
C43 C47 O5 120.88(17)
C43 C47 C53 125.88(17)
O5 C47 C53 113.23(15)
O6 C48 O5 122.54(19)
O6 C48 C49 125.7(2)
O5 C48 C49 111.74(17)
C52 C49 C51 114.3(5)
C51' C49 C52' 111.6(12)
C52 C49 C48 109.1(3)
C51 C49 C48 110.7(2)
C51' C49 C48 110.6(10)
C52' C49 C48 112.5(7)
C52 C49 C50 105.3(4)
C51 C49 C50 108.9(4)
C48 C49 C50 108.2(2)
C51' C49 C50' 106.2(12)
C52' C49 C50' 112.3(10)
C48 C49 C50' 103.1(8)
C58 C53 C54 117.9(2)
C58 C53 C47 121.27(18)
C54 C53 C47 120.83(19)
C55 C54 C53 121.0(3)
C56 C55 C54 120.1(3)
C55 C56 C57 120.0(3)
C56 C57 C58 120.2(3)
C57 C58 C53 120.8(2)
C60 C59 C64 117.30(17)
C60 C59 C44 123.68(16)
C64 C59 C44 118.80(16)
C59 C60 C61 120.97(19)
C62 C61 C60 121.8(2)
C61 C62 C63 117.37(19)
C61 C62 C65 121.3(2)
C63 C62 C65 121.3(2)
C62 C63 C64 121.4(2)
C63 C64 C59 121.2(2)
O8 C66 O7 123.76(17)
O8 C66 C67 125.05(19)
O7 C66 C67 111.17(17)
C68 C67 C70 112.2(4)
C68 C67 C66 105.9(2)
C70 C67 C66 108.5(2)
C68 C67 C69 109.0(3)
C70 C67 C69 109.9(3)
C66 C67 C69 111.31(19)
C66 C67 C69' 112.2(9)
C66 C67 C68' 103.7(8)
C69' C67 C68' 120.2(12)
C66 C67 C70' 107.8(7)
C69' C67 C70' 105.2(11)
C68' C67 C70' 107.1(10)
C72 C71 C76 118.60(19)
C72 C71 C45 120.32(17)
C76 C71 C45 120.70(19)
C71 C72 C73 120.7(2)
C74 C73 C72 119.8(3)
C75 C74 C73 120.1(2)
C74 C75 C76 120.3(3)
C75 C76 C71 120.5(3)
C46 C77 C78 130.36(16)
C79 C78 C83 116.37(18)
C79 C78 C77 124.88(16)
C83 C78 C77 118.75(17)
C80 C79 C78 121.27(18)
C79 C80 C81 122.1(2)
C82 C81 C80 117.1(2)
C82 C81 C84 121.1(2)
C80 C81 C84 121.8(2)
C81 C82 C83 121.69(19)
C82 C83 C78 121.5(2)

loop_
_geom_bond_atom_site_label_1
_geom_bond_atom_site_label_2
_geom_bond_distance
O1 C6 1.357(2)
O1 C5 1.416(2)
O2 C6 1.187(2)
O3 C24 1.351(2)
O3 C3 1.452(2)
O4 C24 1.199(2)
O5 C48 1.360(2)
O5 C47 1.410(2)
O6 C48 1.189(2)
O7 C66 1.350(2)
O7 C45 1.452(2)
O8 C66 1.196(2)
C1 C5 1.336(2)
C1 C4 1.461(2)
C1 C2 1.524(2)
C2 C17 1.504(3)
C2 C3 1.587(2)
C3 C29 1.513(2)
C3 C4 1.526(2)
C4 C35 1.338(2)
C5 C11 1.468(3)
C6 C7 1.512(3)
C7 C9 1.465(4)
C7 C10' 1.488(9)
C7 C8 1.507(4)
C7 C8' 1.538(8)
C7 C10 1.547(4)
C7 C9' 1.575(8)
C11 C12 1.386(3)
C11 C16 1.390(3)
C12 C13 1.381(3)
C13 C14 1.364(4)
C14 C15 1.370(4)
C15 C16 1.380(3)
C17 C22 1.378(3)
C17 C18 1.387(3)
C18 C19 1.377(3)
C19 C20 1.371(4)
C20 C21 1.374(4)
C20 C23 1.517(4)
C21 C22 1.395(3)
C24 C25 1.518(3)
C25 C26 1.484(4)
C25 C26' 1.508(9)
C25 C28 1.523(4)
C25 C27 1.539(4)
C25 C27' 1.542(9)
C25 C28' 1.544(8)
C29 C30 1.369(3)
C29 C34 1.385(3)
C30 C31 1.383(3)
C31 C32 1.361(4)
C32 C33 1.357(4)
C33 C34 1.382(3)
C35 C36 1.457(2)
C36 C37 1.393(3)
C36 C41 1.398(2)
C37 C38 1.378(3)
C38 C39 1.381(3)
C39 C40 1.378(3)
C39 C42 1.511(3)
C40 C41 1.377(3)
C43 C47 1.332(2)
C43 C46 1.461(2)
C43 C44 1.531(2)
C44 C59 1.499(2)
C44 C45 1.587(2)
C45 C71 1.513(2)
C45 C46 1.525(2)
C46 C77 1.343(2)
C47 C53 1.469(3)
C48 C49 1.515(3)
C49 C52 1.493(4)
C49 C51 1.494(4)
C49 C51' 1.500(9)
C49 C52' 1.506(9)
C49 C50 1.515(4)
C49 C50' 1.544(9)
C53 C58 1.382(3)
C53 C54 1.384(3)
C54 C55 1.373(4)
C55 C56 1.361(4)
C56 C57 1.366(4)
C57 C58 1.373(3)
C59 C60 1.377(3)
C59 C64 1.381(3)
C60 C61 1.381(3)
C61 C62 1.369(3)
C62 C63 1.373(3)
C62 C65 1.514(3)
C63 C64 1.380(3)
C66 C67 1.519(3)
C67 C68 1.510(4)
C67 C70 1.519(4)
C67 C69 1.523(4)
C67 C69' 1.530(9)
C67 C68' 1.532(9)
C67 C70' 1.541(9)
C71 C72 1.374(3)
C71 C76 1.380(3)
C72 C73 1.384(3)
C73 C74 1.367(4)
C74 C75 1.360(4)
C75 C76 1.377(4)
C77 C78 1.456(3)
C78 C79 1.390(3)
C78 C83 1.397(2)
C79 C80 1.380(3)
C80 C81 1.380(3)
C81 C82 1.374(3)
C81 C84 1.504(3)
C82 C83 1.381(3)
